data_2022789
loop_
_publ_author_name
'Zagidullin, Karim A.'
'Novikov, Anton P.'
'Zelenina, Daria A.'
'Grigoriev, Mikhail S.'
'German, Konstantin E.'

_publ_section_title
;
 Synthesis, crystal structure and Hirshfeld surface analysis of
 bis(caffeinium) hexachloridoplatinum(IV) in comparison with some related
 compounds
;
_journal_coeditor_code ZV2027
_journal_issue 7
_journal_name_full 'Acta Crystallographica Section E Crystallographic Communications'
_journal_paper_doi 10.1107/S2056989023005157
_journal_volume 79
_journal_year 2023
_chemical_formula_iupac '(C8 H11 N4 O2)2 [Pt Cl6]'
_chemical_formula_moiety ' 2(C8 H11 N4 O2 +), Cl6 Pt 2-'
_chemical_formula_sum 'C16 H22 Cl6 N8 O4 Pt'
_chemical_formula_weight 798.20
_chemical_name_common
;
Bis(caffeinium) hexachloridoplatinum(IV)
;
_chemical_name_systematic
;
Bis(1,3,7-trimethyl-2,6-dioxo-2,3,6,7-tetrahydro-1<i>H</i>-purin-9-ium)
hexachloridoplatinum(IV)
;
_space_group_crystal_system triclinic
_space_group_IT_number 2
_space_group_name_Hall '-P 1'
_space_group_name_H-M_alt 'P -1'
_atom_sites_solution_hydrogens mixed
_atom_sites_solution_primary dual
_audit_creation_method
;
Olex2 1.5
(compiled 2023.03.06 svn.rbb2c1857 for OlexSys, GUI svn.r6748)
;
_cell_angle_alpha 95.784(2)
_cell_angle_beta 91.525(2)
_cell_angle_gamma 112.4720(10)
_cell_formula_units_Z 1
_cell_length_a 7.8800(2)
_cell_length_b 8.1542(2)
_cell_length_c 10.5374(3)
_cell_measurement_reflns_used 4212
_cell_measurement_temperature 296(2)
_cell_measurement_theta_max 29.804
_cell_measurement_theta_min 3.061
_cell_volume 620.92(3)
_computing_cell_refinement
;
SAINT v7.68A (Bruker, 2013)
;
_computing_data_collection
;
APEX3 (Bruker, 2018)
;
_computing_data_reduction
;
SAINT v7.68A (Bruker, 2013)
;
_computing_molecular_graphics
;
Olex2 1.5 (Dolomanov <i>et al.</i>,  2009)
;
_computing_publication_material
;
Olex2 1.5 (Dolomanov <i>et al.</i>,  2009)
;
_computing_structure_refinement
;
<i>SHELXL2018/3</i> (Sheldrick, 2015b)
;
_computing_structure_solution
;
<i>SHELXT2018/2</i> (Sheldrick, 2015a)
;
_diffrn_ambient_temperature 296(2)
_diffrn_measured_fraction_theta_full 0.996
_diffrn_measured_fraction_theta_max 0.998
_diffrn_measurement_device_type 'Bruker Kappa APEXII area-detector diffractometer'
_diffrn_measurement_method '\f and \w scans'
_diffrn_radiation_type MoK\a
_diffrn_radiation_wavelength 0.71073
_diffrn_reflns_av_R_equivalents 0.0346
_diffrn_reflns_av_unetI/netI 0.0384
_diffrn_reflns_limit_h_max 11
_diffrn_reflns_limit_h_min -11
_diffrn_reflns_limit_k_max 11
_diffrn_reflns_limit_k_min -11
_diffrn_reflns_limit_l_max 14
_diffrn_reflns_limit_l_min -14
_diffrn_reflns_number 9764
_diffrn_reflns_theta_full 25.242
_diffrn_reflns_theta_max 29.999
_diffrn_reflns_theta_min 3.527
_diffrn_source_current 30.0
_diffrn_source_power 1.5
_diffrn_source_voltage 50.0
_exptl_absorpt_coefficient_mu 6.338
_exptl_absorpt_correction_T_max 1.0000
_exptl_absorpt_correction_T_min 0.7341
_exptl_absorpt_correction_type multi-scan
_exptl_absorpt_process_details
;
(SADABS; Krause <i>et al.</i>,  2015)
;
_exptl_crystal_colour orange
_exptl_crystal_density_diffrn 2.135
_exptl_crystal_description plate
_exptl_crystal_F_000 386
_exptl_crystal_size_max 0.18
_exptl_crystal_size_mid 0.08
_exptl_crystal_size_min 0.02
_refine_diff_density_max 0.449
_refine_diff_density_min -0.886
_refine_ls_extinction_method none
_refine_ls_goodness_of_fit_ref 1.036
_refine_ls_hydrogen_treatment mixed
_refine_ls_matrix_type full
_refine_ls_number_parameters 173
_refine_ls_number_reflns 3616
_refine_ls_number_restraints 1
_refine_ls_restrained_S_all 1.036
_refine_ls_R_factor_all 0.0229
_refine_ls_R_factor_gt 0.0220
_refine_ls_shift/su_max 0.000
_refine_ls_shift/su_mean 0.000
_refine_ls_structure_factor_coef Fsqd
_refine_ls_weighting_details 'w=1/[\s^2^(Fo^2^)+(0.0171P)^2^] where P=(Fo^2^+2Fc^2^)/3'
_refine_ls_weighting_scheme calc
_refine_ls_wR_factor_gt 0.0412
_refine_ls_wR_factor_ref 0.0414
_reflns_number_gt 3573
_reflns_number_total 3616
_reflns_threshold_expression 'I > 2\s(I)'
_cod_data_source_file zv2027sup1.cif
_cod_data_source_block I
_cod_database_code 2022789
_shelx_space_group_comment
;
The symmetry employed for this shelxl refinement is uniquely defined
by the following loop, which should always be used as a source of
symmetry information in preference to the above space-group names.
They are only intended as comments.
;
_shelx_estimated_absorpt_t_min 0.395
_shelx_estimated_absorpt_t_max 0.884

loop_
_space_group_symop_operation_xyz
'x, y, z'
'-x, -y, -z'

loop_
_atom_site_type_symbol
_atom_site_label
_atom_site_fract_x
_atom_site_fract_y
_atom_site_fract_z
_atom_site_U_iso_or_equiv
_atom_site_adp_type
_atom_site_calc_flag
_atom_site_occupancy
_atom_site_disorder_assembly
_atom_site_disorder_group
Pt Pt1 0.000000 0.000000 0.000000 0.02050(4) Uani d 1 . .
Cl Cl1 -0.04784(10) 0.01026(9) 0.21599(5) 0.03560(15) Uani d 1 . .
Cl Cl2 0.30304(9) 0.03978(10) 0.04685(6) 0.03557(14) Uani d 1 . .
Cl Cl3 0.08989(10) 0.30803(8) 0.01376(6) 0.03532(14) Uani d 1 . .
O O1 0.5394(3) 0.1187(3) 0.3683(2) 0.0474(5) Uani d 1 . .
O O2 0.1510(3) 0.4010(3) 0.4685(2) 0.0517(6) Uani d 1 . .
N N1 0.5642(3) 0.6187(3) 0.1713(2) 0.0340(5) Uani d 1 . .
H H1 0.656(3) 0.646(4) 0.126(3) 0.053(10) Uiso d 1 . .
N N2 0.3378(3) 0.6487(3) 0.2696(2) 0.0317(5) Uani d 1 . .
N N3 0.5758(3) 0.3628(3) 0.2700(2) 0.0296(5) Uani d 1 . .
N N4 0.3502(3) 0.2641(3) 0.42037(19) 0.0289(5) Uani d 1 . .
C C1 0.3648(4) 0.5055(3) 0.3126(2) 0.0271(5) Uani d 1 . .
C C2 0.5073(4) 0.4880(3) 0.2510(2) 0.0269(5) Uani d 1 . .
C C3 0.4589(4) 0.7135(4) 0.1859(3) 0.0378(7) Uani d 1 . .
H H3 0.475(4) 0.812(4) 0.150(3) 0.046(9) Uiso d 1 . .
C C4 0.1984(5) 0.7171(4) 0.3115(3) 0.0485(8) Uani d 1 . .
H H4A 0.127241 0.645910 0.373253 0.058 Uiso calc 0.38(4) . .
H H4B 0.258237 0.838989 0.349513 0.058 Uiso calc 0.38(4) . .
H H4C 0.118735 0.711220 0.239191 0.058 Uiso calc 0.38(4) . .
H H4D 0.208901 0.818169 0.268052 0.058 Uiso calc 0.62(4) . .
H H4E 0.077905 0.625090 0.291792 0.058 Uiso calc 0.62(4) . .
H H4F 0.217407 0.752859 0.402113 0.058 Uiso calc 0.62(4) . .
C C5 0.7299(4) 0.3460(4) 0.2023(3) 0.0461(8) Uani d 1 . .
H H5A 0.817041 0.334293 0.262454 0.097(9) Uiso calc 1 . .
H H5B 0.788825 0.450488 0.160388 0.097(9) Uiso calc 1 . .
H H5C 0.684455 0.242150 0.139850 0.097(9) Uiso calc 1 . .
C C6 0.2746(4) 0.3915(3) 0.4059(2) 0.0306(5) Uani d 1 . .
C C7 0.2650(4) 0.1360(4) 0.5105(3) 0.0387(7) Uani d 1 . .
H H7A 0.226895 0.194389 0.581227 0.051(5) Uiso calc 1 . .
H H7B 0.352395 0.090814 0.541266 0.051(5) Uiso calc 1 . .
H H7C 0.159753 0.038818 0.468151 0.051(5) Uiso calc 1 . .
C C8 0.4901(4) 0.2398(4) 0.3536(2) 0.0312(6) Uani d 1 . .

loop_
_atom_site_aniso_label
_atom_site_aniso_U_11
_atom_site_aniso_U_22
_atom_site_aniso_U_33
_atom_site_aniso_U_12
_atom_site_aniso_U_13
_atom_site_aniso_U_23
Pt1 0.02068(7) 0.02260(7) 0.01919(6) 0.00823(5) 0.00384(4) 0.00678(4)
Cl1 0.0415(4) 0.0448(4) 0.0214(3) 0.0164(3) 0.0078(2) 0.0081(2)
Cl2 0.0232(3) 0.0458(4) 0.0396(3) 0.0136(3) 0.0015(2) 0.0125(3)
Cl3 0.0420(4) 0.0236(3) 0.0410(3) 0.0114(3) 0.0123(3) 0.0088(2)
O1 0.0488(13) 0.0419(12) 0.0622(14) 0.0242(11) 0.0122(10) 0.0258(10)
O2 0.0584(15) 0.0519(14) 0.0569(13) 0.0294(12) 0.0344(11) 0.0201(11)
N1 0.0342(13) 0.0317(12) 0.0351(12) 0.0088(10) 0.0109(10) 0.0131(9)
N2 0.0337(12) 0.0253(11) 0.0357(11) 0.0106(10) 0.0019(9) 0.0054(9)
N3 0.0285(12) 0.0289(11) 0.0327(11) 0.0110(9) 0.0066(9) 0.0085(8)
N4 0.0331(12) 0.0278(11) 0.0258(10) 0.0103(9) 0.0052(8) 0.0090(8)
C1 0.0280(13) 0.0218(12) 0.0303(12) 0.0079(10) 0.0015(10) 0.0040(9)
C2 0.0288(13) 0.0236(12) 0.0251(11) 0.0062(10) 0.0009(9) 0.0049(9)
C3 0.0453(18) 0.0281(14) 0.0393(15) 0.0110(13) 0.0048(12) 0.0129(11)
C4 0.0430(18) 0.0396(18) 0.071(2) 0.0243(15) 0.0078(16) 0.0092(15)
C5 0.0368(17) 0.0457(18) 0.062(2) 0.0201(14) 0.0206(14) 0.0134(15)
C6 0.0328(14) 0.0288(13) 0.0283(12) 0.0097(11) 0.0043(10) 0.0033(10)
C7 0.0433(17) 0.0378(16) 0.0320(13) 0.0087(13) 0.0098(12) 0.0172(11)
C8 0.0290(14) 0.0296(14) 0.0329(13) 0.0081(11) 0.0001(10) 0.0082(10)

loop_
_atom_type_symbol
_atom_type_description
_atom_type_scat_dispersion_real
_atom_type_scat_dispersion_imag
_atom_type_scat_source
C C 0.0033 0.0016 'International Tables Vol C Tables 4.2.6.8 and 6.1.1.4'
H H 0.0000 0.0000 'International Tables Vol C Tables 4.2.6.8 and 6.1.1.4'
Cl Cl 0.1484 0.1585 'International Tables Vol C Tables 4.2.6.8 and 6.1.1.4'
N N 0.0061 0.0033 'International Tables Vol C Tables 4.2.6.8 and 6.1.1.4'
O O 0.0106 0.0060 'International Tables Vol C Tables 4.2.6.8 and 6.1.1.4'
Pt Pt -1.7033 8.3905 'International Tables Vol C Tables 4.2.6.8 and 6.1.1.4'

loop_
_geom_angle_atom_site_label_1
_geom_angle_atom_site_label_2
_geom_angle_atom_site_label_3
_geom_angle_site_symmetry_1
_geom_angle_site_symmetry_3
_geom_angle
_geom_angle_publ_flag
Cl1 Pt1 Cl1 2 . 180.0 ?
Cl1 Pt1 Cl2 . . 89.97(2) y
Cl1 Pt1 Cl2 . 2 90.03(2) ?
Cl1 Pt1 Cl2 2 . 90.03(2) y
Cl1 Pt1 Cl2 2 2 89.97(2) ?
Cl1 Pt1 Cl3 . 2 89.93(2) ?
Cl1 Pt1 Cl3 . . 90.07(2) y
Cl1 Pt1 Cl3 2 . 89.93(2) y
Cl1 Pt1 Cl3 2 2 90.07(2) ?
Cl2 Pt1 Cl2 . 2 180.0 ?
Cl2 Pt1 Cl3 2 . 90.52(3) ?
Cl2 Pt1 Cl3 . . 89.48(3) ?
Cl2 Pt1 Cl3 2 2 89.48(3) y
Cl2 Pt1 Cl3 . 2 90.52(3) y
Cl3 Pt1 Cl3 2 . 180.0 ?
C2 N1 H1 . . 128(2) ?
C3 N1 H1 . . 124(2) ?
C3 N1 C2 . . 107.7(2) ?
C1 N2 C4 . . 125.7(2) ?
C3 N2 C1 . . 108.2(2) ?
C3 N2 C4 . . 126.1(2) ?
C2 N3 C5 . . 123.2(2) ?
C2 N3 C8 . . 117.9(2) ?
C8 N3 C5 . . 118.8(2) ?
C6 N4 C7 . . 116.2(2) ?
C8 N4 C6 . . 127.2(2) ?
C8 N4 C7 . . 116.5(2) ?
N2 C1 C6 . . 131.1(2) ?
C2 C1 N2 . . 106.9(2) ?
C2 C1 C6 . . 122.0(2) ?
N3 C2 N1 . . 128.6(2) ?
N3 C2 C1 . . 124.1(2) ?
C1 C2 N1 . . 107.3(2) ?
N1 C3 H3 . . 125(2) ?
N2 C3 N1 . . 109.9(2) ?
N2 C3 H3 . . 125(2) ?
N2 C4 H4A . . 109.5 ?
N2 C4 H4B . . 109.5 ?
N2 C4 H4C . . 109.5 ?
H4A C4 H4B . . 109.5 ?
H4A C4 H4C . . 109.5 ?
H4B C4 H4C . . 109.5 ?
H4D C4 H4E . . 109.5 ?
H4D C4 H4F . . 109.5 ?
H4E C4 H4F . . 109.5 ?
N3 C5 H5A . . 109.5 ?
N3 C5 H5B . . 109.5 ?
N3 C5 H5C . . 109.5 ?
H5A C5 H5B . . 109.5 ?
H5A C5 H5C . . 109.5 ?
H5B C5 H5C . . 109.5 ?
O2 C6 N4 . . 122.2(2) ?
O2 C6 C1 . . 126.5(3) ?
N4 C6 C1 . . 111.2(2) ?
N4 C7 H7A . . 109.5 ?
N4 C7 H7B . . 109.5 ?
N4 C7 H7C . . 109.5 ?
H7A C7 H7B . . 109.5 ?
H7A C7 H7C . . 109.5 ?
H7B C7 H7C . . 109.5 ?
O1 C8 N3 . . 120.5(3) ?
O1 C8 N4 . . 122.1(2) ?
N4 C8 N3 . . 117.3(2) ?

loop_
_geom_bond_atom_site_label_1
_geom_bond_atom_site_label_2
_geom_bond_site_symmetry_2
_geom_bond_distance
_geom_bond_publ_flag
Pt1 Cl1 2 2.3153(6) ?
Pt1 Cl1 . 2.3153(6) y
Pt1 Cl2 2 2.3161(6) ?
Pt1 Cl2 . 2.3161(6) y
Pt1 Cl3 . 2.3222(6) y
Pt1 Cl3 2 2.3222(6) ?
O1 C8 . 1.213(3) ?
O2 C6 . 1.213(3) ?
N1 H1 . 0.846(18) ?
N1 C2 . 1.370(3) ?
N1 C3 . 1.335(4) ?
N2 C1 . 1.380(3) ?
N2 C3 . 1.312(4) ?
N2 C4 . 1.469(4) ?
N3 C2 . 1.354(3) ?
N3 C5 . 1.468(3) ?
N3 C8 . 1.389(3) ?
N4 C6 . 1.399(3) ?
N4 C7 . 1.464(3) ?
N4 C8 . 1.389(3) ?
C1 C2 . 1.358(4) ?
C1 C6 . 1.433(3) ?
C3 H3 . 0.89(3) ?
C4 H4A . 0.9600 ?
C4 H4B . 0.9600 ?
C4 H4C . 0.9600 ?
C4 H4D . 0.9600 ?
C4 H4E . 0.9600 ?
C4 H4F . 0.9600 ?
C5 H5A . 0.9600 ?
C5 H5B . 0.9600 ?
C5 H5C . 0.9600 ?
C7 H7A . 0.9600 ?
C7 H7B . 0.9600 ?
C7 H7C . 0.9600 ?

loop_
_geom_hbond_atom_site_label_D
_geom_hbond_atom_site_label_H
_geom_hbond_atom_site_label_A
_geom_hbond_site_symmetry_A
_geom_hbond_distance_DH
_geom_hbond_distance_HA
_geom_hbond_distance_DA
_geom_hbond_angle_DHA
_geom_hbond_publ_flag
N1 H1 Cl3 2_665 0.846(18) 2.454(19) 3.296(2) 174(3) yes
C3 H3 Cl2 2_665 0.89(3) 2.81(3) 3.455(3) 131(3) yes
C5 H5C Cl2 . 0.96 2.91 3.563(3) 126.6 yes
C7 H7B O1 2_656 0.96 2.44 3.346(4) 157.4 yes

loop_
_geom_torsion_atom_site_label_1
_geom_torsion_atom_site_label_2
_geom_torsion_atom_site_label_3
_geom_torsion_atom_site_label_4
_geom_torsion_site_symmetry_1
_geom_torsion_site_symmetry_2
_geom_torsion_site_symmetry_3
_geom_torsion_site_symmetry_4
_geom_torsion
_geom_torsion_publ_flag
N2 C1 C2 N1 . . . . -0.4(3) ?
N2 C1 C2 N3 . . . . 179.0(2) ?
N2 C1 C6 O2 . . . . -0.4(5) ?
N2 C1 C6 N4 . . . . -179.0(2) ?
C1 N2 C3 N1 . . . . 0.3(3) ?
C2 N1 C3 N2 . . . . -0.6(3) ?
C2 N3 C8 O1 . . . . 175.7(2) ?
C2 N3 C8 N4 . . . . -5.5(3) ?
C2 C1 C6 O2 . . . . 177.4(3) ?
C2 C1 C6 N4 . . . . -1.2(3) ?
C3 N1 C2 N3 . . . . -178.7(3) ?
C3 N1 C2 C1 . . . . 0.6(3) ?
C3 N2 C1 C2 . . . . 0.0(3) ?
C3 N2 C1 C6 . . . . 178.1(3) ?
C4 N2 C1 C2 . . . . -179.4(3) ?
C4 N2 C1 C6 . . . . -1.4(4) ?
C4 N2 C3 N1 . . . . 179.8(3) ?
C5 N3 C2 N1 . . . . -0.8(4) ?
C5 N3 C2 C1 . . . . 179.9(3) ?
C5 N3 C8 O1 . . . . -1.5(4) ?
C5 N3 C8 N4 . . . . 177.2(2) ?
C6 N4 C8 O1 . . . . -175.8(3) ?
C6 N4 C8 N3 . . . . 5.4(4) ?
C6 C1 C2 N1 . . . . -178.6(2) ?
C6 C1 C2 N3 . . . . 0.7(4) ?
C7 N4 C6 O2 . . . . 3.3(4) ?
C7 N4 C6 C1 . . . . -178.1(2) ?
C7 N4 C8 O1 . . . . 0.3(4) ?
C7 N4 C8 N3 . . . . -178.4(2) ?
C8 N3 C2 N1 . . . . -178.0(3) ?
C8 N3 C2 C1 . . . . 2.8(4) ?
C8 N4 C6 O2 . . . . 179.4(3) ?
C8 N4 C6 C1 . . . . -2.0(4) ?

_cod_database_fobs_code 2022789
